data_7008985
loop_
_publ_author_name
'Leung, Wa-Hung'
'Zheng, Hegen'
'Chim, Joyce L. C.'
'Chan, Joe'
'Wong, Wing-Tak'
'Williams, Ian D.'

_publ_section_title
;
 Ruthenium complexes with N(SPR2)2&#x2212; (R&#x2005;=&#x2005;Ph or
 Pri)
;
_journal_issue 3
_journal_name_full 'Journal of the Chemical Society, Dalton Transactions'
_journal_page_first 423
_journal_paper_doi 10.1039/a907753g
_journal_year 2000
_chemical_formula_sum 'C24 H56 N2 O P4 Ru S5'
_chemical_formula_weight 773.96
_chemical_name_systematic
; 
 ? 
;
_space_group_IT_number 14
_symmetry_space_group_name_Hall '-P 2yn'
_symmetry_space_group_name_H-M 'P 1 21/n 1'
_atom_sites_solution_hydrogens geom
_atom_sites_solution_primary direct
_atom_sites_solution_secondary difmap
_audit_creation_method SHELXL
_cell_angle_alpha 90.00
_cell_angle_beta 104.10(2)
_cell_angle_gamma 90.00
_cell_formula_units_Z 4
_cell_length_a 13.920(4)
_cell_length_b 15.486(4)
_cell_length_c 18.123(3)
_cell_measurement_temperature 293(2)
_cell_volume 3789.0(16)
_computing_structure_refinement 'SHELXL-93 (Sheldrick, 1993)'
_computing_structure_solution 'SHELXS-86 (Sheldrick, 1990)'
_diffrn_ambient_temperature 293(2)
_diffrn_radiation_monochromator graphite
_diffrn_radiation_source 'fine-focus sealed tube'
_diffrn_radiation_type MoK\a
_diffrn_radiation_wavelength 0.71073
_diffrn_reflns_av_R_equivalents 0.0250
_diffrn_reflns_av_sigmaI/netI 0.0387
_diffrn_reflns_limit_h_max 18
_diffrn_reflns_limit_h_min 0
_diffrn_reflns_limit_k_max 20
_diffrn_reflns_limit_k_min 0
_diffrn_reflns_limit_l_max 22
_diffrn_reflns_limit_l_min -23
_diffrn_reflns_number 9032
_diffrn_reflns_theta_max 27.51
_diffrn_reflns_theta_min 1.66
_exptl_absorpt_coefficient_mu 0.879
_exptl_absorpt_correction_T_max 0.85
_exptl_absorpt_correction_T_min 0.74
_exptl_absorpt_correction_type 'Empirical via \Y scans'
_exptl_crystal_colour 'Dark brown'
_exptl_crystal_density_diffrn 1.357
_exptl_crystal_description Block
_exptl_crystal_F_000 1624
_exptl_crystal_size_max 1.0
_exptl_crystal_size_mid 0.8
_exptl_crystal_size_min 0.8
_refine_diff_density_max 0.612
_refine_diff_density_min -0.384
_refine_diff_density_rms 0.068
_refine_ls_extinction_method none
_refine_ls_goodness_of_fit_all 1.024
_refine_ls_goodness_of_fit_obs 1.048
_refine_ls_matrix_type full
_refine_ls_number_parameters 333
_refine_ls_number_reflns 8635
_refine_ls_number_restraints 3
_refine_ls_restrained_S_all 1.098
_refine_ls_restrained_S_obs 1.050
_refine_ls_R_factor_all 0.0689
_refine_ls_R_factor_obs 0.0407
_refine_ls_shift/esd_max 0.001
_refine_ls_shift/esd_mean 0.000
_refine_ls_structure_factor_coef Fsqd
_refine_ls_weighting_details 'w=1/[\s^2^(Fo^2^)+(0.0399P)^2^+2.2559P] where P=(Fo^2^+2Fc^2^)/3'
_refine_ls_weighting_scheme calc
_refine_ls_wR_factor_all 0.1079
_refine_ls_wR_factor_obs 0.0872
_reflns_number_observed 6259
_reflns_number_total 8682
_reflns_observed_criterion >2sigma(I)
_cod_data_source_file a907753g.txt
_cod_data_source_block 10
_cod_depositor_comments
;
The following automatic conversions were performed:

'_refine_ls_weighting_scheme' value 'calc
w=1/[\s^2^(Fo^2^)+(0.0399P)^2^+2.2559P] where P=(Fo^2^+2Fc^2^)/3' was
changed to 'calc'. New tag '_refine_ls_weighting_details' was
created. The value of the new tag was set to
'w=1/[\s^2^(Fo^2^)+(0.0399P)^2^+2.2559P] where P=(Fo^2^+2Fc^2^)/3'.

Automatic conversion script
Id: cif_fix_values 3143 2015-03-26 13:38:13Z robertas 
;
_cod_database_code 7008985

loop_
_symmetry_equiv_pos_as_xyz
'x, y, z'
'-x+1/2, y+1/2, -z+1/2'
'-x, -y, -z'
'x-1/2, -y-1/2, z-1/2'

loop_
_atom_site_aniso_label
_atom_site_aniso_U_11
_atom_site_aniso_U_22
_atom_site_aniso_U_33
_atom_site_aniso_U_23
_atom_site_aniso_U_13
_atom_site_aniso_U_12
Ru1 0.03032(12) 0.04556(15) 0.03555(13) 0.00555(11) 0.00710(9) 0.00379(11)
S10 0.0579(5) 0.0481(5) 0.0588(6) 0.0069(4) 0.0110(4) 0.0017(4)
O10 0.094(2) 0.062(2) 0.105(3) 0.003(2) 0.033(2) 0.013(2)
P1 0.0387(4) 0.0558(5) 0.0392(4) 0.0054(4) 0.0116(4) 0.0107(4)
P2 0.0405(4) 0.0553(5) 0.0347(4) 0.0029(4) 0.0082(3) 0.0097(4)
P3 0.0364(4) 0.0520(5) 0.0331(4) 0.0005(4) 0.0089(3) -0.0031(4)
P4 0.0395(4) 0.0515(5) 0.0392(4) 0.0041(4) 0.0148(4) 0.0030(4)
S1 0.0355(4) 0.0656(6) 0.0571(5) 0.0215(4) 0.0158(4) 0.0101(4)
S2 0.0363(4) 0.0555(5) 0.0394(4) 0.0075(4) 0.0104(3) 0.0050(4)
S3 0.0371(4) 0.0676(6) 0.0385(4) 0.0020(4) 0.0125(3) 0.0044(4)
S4 0.0328(4) 0.0792(6) 0.0393(4) -0.0057(4) 0.0075(3) 0.0053(4)
N1 0.0445(15) 0.069(2) 0.0365(14) 0.0085(13) 0.0122(12) 0.0178(14)
N2 0.0406(14) 0.058(2) 0.0400(15) 0.0013(13) 0.0122(12) -0.0059(13)
C10 0.041(2) 0.095(3) 0.060(2) 0.013(2) 0.017(2) 0.019(2)
C11 0.043(2) 0.098(4) 0.132(5) 0.007(3) 0.010(3) -0.011(2)
C12 0.053(2) 0.113(4) 0.097(4) 0.012(3) 0.008(2) 0.034(3)
C13 0.082(3) 0.061(3) 0.055(2) 0.001(2) 0.018(2) 0.015(2)
C14 0.130(5) 0.104(4) 0.068(3) -0.019(3) 0.040(3) 0.022(3)
C15 0.109(4) 0.072(3) 0.079(3) -0.016(3) 0.017(3) -0.015(3)
C20 0.050(2) 0.073(3) 0.051(2) -0.013(2) 0.009(2) 0.001(2)
C21 0.065(3) 0.122(4) 0.062(3) -0.014(3) -0.007(2) 0.003(3)
C22 0.071(3) 0.060(3) 0.081(3) -0.012(2) 0.016(2) -0.012(2)
C23 0.063(2) 0.060(2) 0.047(2) 0.015(2) 0.018(2) 0.017(2)
C24 0.115(4) 0.053(3) 0.081(3) 0.013(2) 0.040(3) 0.004(2)
C25 0.114(4) 0.079(3) 0.078(3) 0.020(2) 0.061(3) 0.018(3)
C30 0.051(2) 0.074(3) 0.038(2) -0.009(2) 0.015(2) -0.016(2)
C31 0.069(3) 0.085(3) 0.042(2) -0.004(2) 0.001(2) -0.010(2)
C32 0.071(3) 0.097(4) 0.075(3) -0.037(3) 0.011(2) 0.008(3)
C33 0.053(2) 0.054(2) 0.042(2) 0.003(2) 0.007(2) -0.002(2)
C34 0.078(3) 0.066(3) 0.090(3) 0.018(2) 0.013(3) -0.018(2)
C35 0.068(3) 0.067(3) 0.073(3) 0.008(2) 0.010(2) 0.011(2)
C40 0.188(6) 0.063(3) 0.073(3) 0.024(2) 0.065(4) 0.040(3)
C42 0.121(4) 0.072(3) 0.067(3) 0.027(2) 0.032(3) 0.005(3)
C43 0.039(2) 0.077(3) 0.054(2) 0.001(2) 0.018(2) -0.005(2)
C44 0.055(3) 0.089(4) 0.120(4) -0.022(3) 0.017(3) -0.020(2)
C45 0.046(2) 0.082(3) 0.134(5) -0.032(3) 0.021(3) 0.009(2)

loop_
_atom_site_label
_atom_site_type_symbol
_atom_site_fract_x
_atom_site_fract_y
_atom_site_fract_z
_atom_site_U_iso_or_equiv
_atom_site_thermal_displace_type
_atom_site_occupancy
_atom_site_calc_flag
_atom_site_refinement_flags
_atom_site_disorder_group
Ru1 Ru 0.49911(2) 0.50682(2) 0.252517(14) 0.03730(8) Uani 1 d . .
S10 S 0.52574(7) 0.63736(6) 0.26366(6) 0.0555(2) Uani 1 d . .
O10 O 0.4534(2) 0.7025(2) 0.2695(2) 0.0856(9) Uani 1 d . .
P1 P 0.74327(6) 0.39315(6) 0.30667(5) 0.0442(2) Uani 1 d . .
P2 P 0.64713(6) 0.41036(6) 0.43383(5) 0.0437(2) Uani 1 d . .
P3 P 0.32217(6) 0.50017(6) 0.06819(4) 0.0404(2) Uani 1 d . .
P4 P 0.24041(6) 0.44085(6) 0.18883(5) 0.0425(2) Uani 1 d . .
S1 S 0.67059(6) 0.49096(6) 0.24207(5) 0.0520(2) Uani 1 d . .
S2 S 0.50842(6) 0.44627(6) 0.37275(5) 0.0435(2) Uani 1 d . .
S3 S 0.46835(6) 0.47614(6) 0.12252(5) 0.0472(2) Uani 1 d . .
S4 S 0.32776(6) 0.52514(7) 0.26118(5) 0.0507(2) Uani 1 d . .
N1 N 0.7267(2) 0.3801(2) 0.38944(15) 0.0495(7) Uani 1 d . .
N2 N 0.2398(2) 0.4514(2) 0.10042(15) 0.0458(6) Uani 1 d . .
C10 C 0.8754(3) 0.4143(3) 0.3147(2) 0.0644(11) Uani 1 d . .
H10A H 0.8861(3) 0.4137(3) 0.2643(2) 0.077 Uiso 1 d R .
C11 C 0.9073(3) 0.5018(3) 0.3503(3) 0.093(2) Uani 1 d . .
H11A H 0.9765(3) 0.5109(3) 0.3537(3) 0.140 Uiso 1 d R .
H11B H 0.8693(3) 0.5458(3) 0.3189(3) 0.140 Uiso 1 d R .
H11C H 0.8955(3) 0.5043(3) 0.4003(3) 0.140 Uiso 1 d R .
C12 C 0.9397(3) 0.3423(3) 0.3603(3) 0.089(2) Uani 1 d . .
H12A H 1.0086(3) 0.3532(3) 0.3642(3) 0.134 Uiso 1 d R .
H12B H 0.9279(3) 0.3401(3) 0.4103(3) 0.134 Uiso 1 d R .
H12C H 0.9214(3) 0.2881(3) 0.3351(3) 0.134 Uiso 1 d R .
C13 C 0.7170(3) 0.2909(3) 0.2548(2) 0.0658(11) Uani 1 d . .
H13A H 0.7509(3) 0.2460(3) 0.2877(2) 0.079 Uiso 1 d R .
C14 C 0.7525(4) 0.2898(4) 0.1802(3) 0.098(2) Uani 1 d . .
H14A H 0.7378(4) 0.2349(4) 0.1555(3) 0.148 Uiso 1 d R .
H14B H 0.7195(4) 0.3347(4) 0.1469(3) 0.148 Uiso 1 d R .
H14C H 0.8227(4) 0.2995(4) 0.1921(3) 0.148 Uiso 1 d R .
C15 C 0.6074(4) 0.2693(3) 0.2380(3) 0.0874(15) Uani 1 d . .
H15A H 0.5949(4) 0.2150(3) 0.2118(3) 0.131 Uiso 1 d R .
H15B H 0.5852(4) 0.2666(3) 0.2841(3) 0.131 Uiso 1 d R .
H15C H 0.5725(4) 0.3143(3) 0.2060(3) 0.131 Uiso 1 d R .
C20 C 0.6964(3) 0.4969(3) 0.5009(2) 0.0590(10) Uani 1 d . .
H20A H 0.6487(3) 0.5081(3) 0.5301(2) 0.071 Uiso 1 d R .
C21 C 0.7925(3) 0.4694(4) 0.5563(3) 0.0872(15) Uani 1 d . .
H21A H 0.8165(3) 0.5159(4) 0.5909(3) 0.131 Uiso 1 d R .
H21B H 0.7814(3) 0.4194(4) 0.5844(3) 0.131 Uiso 1 d R .
H21C H 0.8408(3) 0.4561(4) 0.5281(3) 0.131 Uiso 1 d R .
C22 C 0.7088(3) 0.5796(3) 0.4587(3) 0.0714(12) Uani 1 d . .
H22A H 0.7339(3) 0.6243(3) 0.4949(3) 0.107 Uiso 1 d R .
H22B H 0.7548(3) 0.5693(3) 0.4279(3) 0.107 Uiso 1 d R .
H22C H 0.6462(3) 0.5971(3) 0.4268(3) 0.107 Uiso 1 d R .
C23 C 0.6232(3) 0.3184(2) 0.4921(2) 0.0559(9) Uani 1 d . .
H23A H 0.6859(3) 0.3007(2) 0.5237(2) 0.067 Uiso 1 d R .
C24 C 0.5806(4) 0.2424(3) 0.4425(3) 0.0804(13) Uani 1 d . .
H24A H 0.5694(4) 0.1954(3) 0.4740(3) 0.121 Uiso 1 d R .
H24B H 0.5190(4) 0.2591(3) 0.4087(3) 0.121 Uiso 1 d R .
H24C H 0.6263(4) 0.2246(3) 0.4134(3) 0.121 Uiso 1 d R .
C25 C 0.5580(4) 0.3430(3) 0.5451(3) 0.0838(15) Uani 1 d . .
H25A H 0.5475(4) 0.2939(3) 0.5746(3) 0.126 Uiso 1 d R .
H25B H 0.5895(4) 0.3882(3) 0.5786(3) 0.126 Uiso 1 d R .
H25C H 0.4955(4) 0.3631(3) 0.5150(3) 0.126 Uiso 1 d R .
C30 C 0.3115(3) 0.4614(3) -0.0289(2) 0.0536(9) Uani 1 d . .
H30A H 0.3556(3) 0.4948(3) -0.0509(2) 0.064 Uiso 1 d R .
C31 C 0.2075(3) 0.4730(3) -0.0791(2) 0.0674(11) Uani 1 d . .
H31A H 0.2050(3) 0.4522(3) -0.1294(2) 0.101 Uiso 1 d R .
H31B H 0.1624(3) 0.4404(3) -0.0576(2) 0.101 Uiso 1 d R .
H31C H 0.1890(3) 0.5329(3) -0.0816(2) 0.101 Uiso 1 d R .
C32 C 0.3439(3) 0.3674(3) -0.0285(3) 0.0819(14) Uani 1 d . .
H32A H 0.3390(3) 0.3471(3) -0.0793(3) 0.123 Uiso 1 d R .
H32B H 0.4111(3) 0.3622(3) 0.0007(3) 0.123 Uiso 1 d R .
H32C H 0.3015(3) 0.3335(3) -0.0053(3) 0.123 Uiso 1 d R .
C33 C 0.3064(3) 0.6171(2) 0.0690(2) 0.0507(8) Uani 1 d . .
H33A H 0.3163(3) 0.6322(2) 0.1217(2) 0.061 Uiso 1 d R .
C34 C 0.3849(3) 0.6680(3) 0.0417(3) 0.0793(13) Uani 1 d . .
H34A H 0.3729(3) 0.7289(3) 0.0438(3) 0.119 Uiso 1 d R .
H34B H 0.4491(3) 0.6546(3) 0.0734(3) 0.119 Uiso 1 d R .
H34C H 0.3823(3) 0.6516(3) -0.0099(3) 0.119 Uiso 1 d R .
C35 C 0.2010(3) 0.6489(3) 0.0304(2) 0.0706(11) Uani 1 d . .
H35A H 0.1985(3) 0.7108(3) 0.0335(2) 0.106 Uiso 1 d R .
H35B H 0.1848(3) 0.6316(3) -0.0221(2) 0.106 Uiso 1 d R .
H35C H 0.1543(3) 0.6241(3) 0.0554(2) 0.106 Uiso 1 d R .
C40 C 0.2724(5) 0.3306(3) 0.2201(3) 0.102(2) Uani 1 d D .
H40A H 0.2148(5) 0.3008(3) 0.1916(3) 0.123 Uiso 1 d R .
C41 C 0.3466(5) 0.2868(5) 0.1955(4) 0.070(2) Uiso 0.60 d PD .
H41A H 0.3528(5) 0.2290(5) 0.2153(4) 0.105 Uiso 0.60 d PR .
H41B H 0.3315(5) 0.2849(5) 0.1409(4) 0.105 Uiso 0.60 d PR .
H41C H 0.4077(5) 0.3172(5) 0.2143(4) 0.105 Uiso 0.60 d PR .
C41A C 0.2758(9) 0.2652(7) 0.1695(6) 0.073(3) Uiso 0.40 d PD .
H41D H 0.2910(9) 0.2118(7) 0.1967(6) 0.110 Uiso 0.40 d PR .
H41E H 0.2144(9) 0.2595(7) 0.1317(6) 0.110 Uiso 0.40 d PR .
H41F H 0.3278(9) 0.2790(7) 0.1450(6) 0.110 Uiso 0.40 d PR .
C42 C 0.2636(4) 0.3112(3) 0.2997(2) 0.0849(14) Uani 1 d D .
H42A H 0.2768(4) 0.2514(3) 0.3122(2) 0.127 Uiso 1 d R .
H42B H 0.3134(4) 0.3463(3) 0.3321(2) 0.127 Uiso 1 d R .
H42C H 0.1997(4) 0.3263(3) 0.3071(2) 0.127 Uiso 1 d R .
C43 C 0.1142(2) 0.4594(3) 0.1987(2) 0.0554(9) Uani 1 d . .
H43A H 0.1121(2) 0.4416(3) 0.2491(2) 0.066 Uiso 1 d R .
C44 C 0.0398(3) 0.4043(3) 0.1432(3) 0.089(2) Uani 1 d . .
H44A H -0.0261(3) 0.4137(3) 0.1491(3) 0.133 Uiso 1 d R .
H44B H 0.0427(3) 0.4194(3) 0.0925(3) 0.133 Uiso 1 d R .
H44C H 0.0571(3) 0.3445(3) 0.1524(3) 0.133 Uiso 1 d R .
C45 C 0.0843(3) 0.5535(3) 0.1909(3) 0.087(2) Uani 1 d . .
H45A H 0.0181(3) 0.5614(3) 0.1968(3) 0.131 Uiso 1 d R .
H45B H 0.1297(3) 0.5860(3) 0.2292(3) 0.131 Uiso 1 d R .
H45C H 0.0879(3) 0.5732(3) 0.1414(3) 0.131 Uiso 1 d R .

loop_
_atom_type_symbol
_atom_type_description
_atom_type_scat_dispersion_real
_atom_type_scat_dispersion_imag
_atom_type_scat_source
C C 0.0033 0.0016 'International Tables Vol C Tables 4.2.6.8 and 6.1.1.4'
H H 0.0000 0.0000 'International Tables Vol C Tables 4.2.6.8 and 6.1.1.4'
N N 0.0061 0.0033 'International Tables Vol C Tables 4.2.6.8 and 6.1.1.4'
O O 0.0106 0.0060 'International Tables Vol C Tables 4.2.6.8 and 6.1.1.4'
P P 0.1023 0.0942 'International Tables Vol C Tables 4.2.6.8 and 6.1.1.4'
S S 0.1246 0.1234 'International Tables Vol C Tables 4.2.6.8 and 6.1.1.4'
Ru Ru -1.2594 0.8363 'International Tables Vol C Tables 4.2.6.8 and 6.1.1.4'

loop_
_geom_angle_atom_site_label_1
_geom_angle_atom_site_label_2
_geom_angle_atom_site_label_3
_geom_angle
_geom_angle_site_symmetry_1
_geom_angle_site_symmetry_3
_geom_angle_publ_flag
S10 Ru1 S3 106.44(4) . . ?
S10 Ru1 S2 109.50(4) . . ?
S3 Ru1 S2 144.05(4) . . ?
S10 Ru1 S4 92.00(4) . . ?
S3 Ru1 S4 98.41(4) . . ?
S2 Ru1 S4 79.67(3) . . ?
S10 Ru1 S1 87.16(4) . . ?
S3 Ru1 S1 81.06(4) . . ?
S2 Ru1 S1 101.37(3) . . ?
S4 Ru1 S1 178.83(3) . . ?
O10 S10 Ru1 125.49(15) . . ?
N1 P1 C13 108.5(2) . . ?
N1 P1 C10 108.7(2) . . ?
C13 P1 C10 105.4(2) . . ?
N1 P1 S1 118.34(11) . . ?
C13 P1 S1 109.92(14) . . ?
C10 P1 S1 105.16(14) . . ?
N1 P2 C20 111.0(2) . . ?
N1 P2 C23 107.8(2) . . ?
C20 P2 C23 106.0(2) . . ?
N1 P2 S2 119.10(11) . . ?
C20 P2 S2 108.12(13) . . ?
C23 P2 S2 103.86(13) . . ?
N2 P3 C33 111.6(2) . . ?
N2 P3 C30 107.4(2) . . ?
C33 P3 C30 110.6(2) . . ?
N2 P3 S3 116.85(11) . . ?
C33 P3 S3 106.34(12) . . ?
C30 P3 S3 103.82(12) . . ?
N2 P4 C40 110.3(2) . . ?
N2 P4 C43 108.0(2) . . ?
C40 P4 C43 106.5(2) . . ?
N2 P4 S4 115.78(11) . . ?
C40 P4 S4 109.8(2) . . ?
C43 P4 S4 105.87(13) . . ?
P1 S1 Ru1 112.85(4) . . ?
P2 S2 Ru1 116.13(5) . . ?
P3 S3 Ru1 111.15(4) . . ?
P4 S4 Ru1 108.90(5) . . ?
P1 N1 P2 136.1(2) . . ?
P3 N2 P4 125.6(2) . . ?
C11 C10 C12 110.2(4) . . ?
C11 C10 P1 112.1(3) . . ?
C12 C10 P1 110.7(3) . . ?
C15 C13 C14 109.9(4) . . ?
C15 C13 P1 111.0(3) . . ?
C14 C13 P1 113.0(3) . . ?
C22 C20 C21 112.1(4) . . ?
C22 C20 P2 110.6(3) . . ?
C21 C20 P2 111.1(3) . . ?
C24 C23 C25 111.2(4) . . ?
C24 C23 P2 111.1(3) . . ?
C25 C23 P2 112.7(3) . . ?
C31 C30 C32 110.7(3) . . ?
C31 C30 P3 112.3(3) . . ?
C32 C30 P3 110.7(3) . . ?
C34 C33 C35 111.4(3) . . ?
C34 C33 P3 114.4(3) . . ?
C35 C33 P3 114.6(3) . . ?
C41A C40 C41 44.0(5) . . ?
C41A C40 C42 121.1(6) . . ?
C41 C40 C42 116.6(5) . . ?
C41A C40 P4 121.9(6) . . ?
C41 C40 P4 120.1(4) . . ?
C42 C40 P4 114.5(3) . . ?
C41A C41 C40 66.9(7) . . ?
C41 C41A C40 69.1(8) . . ?
C45 C43 C44 110.6(4) . . ?
C45 C43 P4 113.0(3) . . ?
C44 C43 P4 111.2(3) . . ?

loop_
_geom_bond_atom_site_label_1
_geom_bond_atom_site_label_2
_geom_bond_distance
_geom_bond_site_symmetry_2
_geom_bond_publ_flag
Ru1 S10 2.0563(11) . ?
Ru1 S3 2.3383(9) . ?
Ru1 S2 2.3467(9) . ?
Ru1 S4 2.4448(10) . ?
Ru1 S1 2.4523(10) . ?
S10 O10 1.447(3) . ?
P1 N1 1.585(3) . ?
P1 C13 1.832(4) . ?
P1 C10 1.838(4) . ?
P1 S1 2.0277(13) . ?
P2 N1 1.590(3) . ?
P2 C20 1.827(4) . ?
P2 C23 1.850(4) . ?
P2 S2 2.0547(13) . ?
P3 N2 1.598(3) . ?
P3 C33 1.825(4) . ?
P3 C30 1.831(3) . ?
P3 S3 2.0669(13) . ?
P4 N2 1.608(3) . ?
P4 C40 1.820(4) . ?
P4 C43 1.832(3) . ?
P4 S4 2.0309(13) . ?
C10 C11 1.521(6) . ?
C10 C12 1.538(6) . ?
C13 C15 1.518(6) . ?
C13 C14 1.549(6) . ?
C20 C22 1.523(6) . ?
C20 C21 1.525(5) . ?
C23 C24 1.511(6) . ?
C23 C25 1.523(5) . ?
C30 C31 1.521(5) . ?
C30 C32 1.523(6) . ?
C33 C34 1.525(5) . ?
C33 C35 1.544(5) . ?
C40 C41A 1.375(11) . ?
C40 C41 1.396(8) . ?
C40 C42 1.508(6) . ?
C41 C41A 1.038(12) . ?
C43 C45 1.512(6) . ?
C43 C44 1.518(6) . ?
